data_2221859
loop_
_publ_author_name
'Chen, Fang-Jun'
'Xu, Hai'
'Xu, Hui'
'Huang, Ke-Long'

_publ_section_title
;
 Bis[\m-2-(2-naphthoxy)acetato]bis{aqua[2-(2-naphthoxy)acetato]zinc(II)}
;
_journal_coeditor_code XU2494
_journal_issue 5
_journal_name_full 'Acta Crystallographica Section E'
_journal_page_first m540
_journal_paper_doi 10.1107/S1600536809013750
_journal_volume 65
_journal_year 2009
_chemical_formula_iupac '[Zn2 (C12 H9 O3)4 (H2 O)2]'
_chemical_formula_moiety 'C48 H40 O14 Zn2'
_chemical_formula_sum 'C48 H40 O14 Zn2'
_chemical_formula_weight 971.54
_chemical_name_systematic
;
Bis[\m-2-(2-naphthoxy)acetato]bis{aqua[2-(2-naphthoxy)acetato]zinc(II)}
;
_space_group_IT_number 2
_symmetry_cell_setting triclinic
_symmetry_space_group_name_Hall '-P 1'
_symmetry_space_group_name_H-M 'P -1'
_atom_sites_solution_hydrogens geom
_atom_sites_solution_primary direct
_atom_sites_solution_secondary difmap
_audit_creation_method SHELXL97
_cell_angle_alpha 86.055(6)
_cell_angle_beta 89.351(6)
_cell_angle_gamma 89.277(6)
_cell_formula_units_Z 1
_cell_length_a 5.3241(5)
_cell_length_b 9.2189(10)
_cell_length_c 20.722(2)
_cell_measurement_reflns_used 6935
_cell_measurement_temperature 296(2)
_cell_measurement_theta_max 27.70
_cell_measurement_theta_min 1.97
_cell_volume 1014.54(18)
_computing_cell_refinement 'SAINT (Bruker, 2006)'
_computing_data_collection 'APEX2 (Bruker, 2006)'
_computing_data_reduction 'SAINT (Bruker, 2006)'
_computing_molecular_graphics 'SHELXTL (Sheldrick, 2008)'
_computing_publication_material 'SHELXTL (Sheldrick, 2008)'
_computing_structure_refinement 'SHELXTL (Sheldrick, 2008)'
_computing_structure_solution 'SHELXTL (Sheldrick, 2008)'
_diffrn_ambient_temperature 296(2)
_diffrn_measured_fraction_theta_full 0.970
_diffrn_measured_fraction_theta_max 0.970
_diffrn_measurement_device_type 'Bruker APEXII area-detector'
_diffrn_measurement_method \w
_diffrn_radiation_monochromator graphite
_diffrn_radiation_source 'fine-focus sealed tube'
_diffrn_radiation_type MoK\a
_diffrn_radiation_wavelength 0.71073
_diffrn_reflns_av_R_equivalents 0.0241
_diffrn_reflns_av_sigmaI/netI 0.0222
_diffrn_reflns_limit_h_max 6
_diffrn_reflns_limit_h_min -6
_diffrn_reflns_limit_k_max 11
_diffrn_reflns_limit_k_min -11
_diffrn_reflns_limit_l_max 26
_diffrn_reflns_limit_l_min -26
_diffrn_reflns_number 17599
_diffrn_reflns_theta_full 27.70
_diffrn_reflns_theta_max 27.70
_diffrn_reflns_theta_min 1.97
_diffrn_standards_interval_count 0
_diffrn_standards_interval_time 0
_diffrn_standards_number 0
_exptl_absorpt_coefficient_mu 1.257
_exptl_absorpt_correction_T_max 0.88
_exptl_absorpt_correction_T_min 0.75
_exptl_absorpt_correction_type multi-scan
_exptl_absorpt_process_details '(SADABS; Sheldrick, 1996)'
_exptl_crystal_colour colourless
_exptl_crystal_density_diffrn 1.590
_exptl_crystal_density_method 'not measured'
_exptl_crystal_description block
_exptl_crystal_F_000 500
_exptl_crystal_size_max 0.35
_exptl_crystal_size_mid 0.19
_exptl_crystal_size_min 0.10
_refine_diff_density_max 0.374
_refine_diff_density_min -0.241
_refine_ls_extinction_method none
_refine_ls_goodness_of_fit_ref 1.037
_refine_ls_hydrogen_treatment mixed
_refine_ls_matrix_type full
_refine_ls_number_parameters 295
_refine_ls_number_reflns 4580
_refine_ls_number_restraints 5
_refine_ls_restrained_S_all 1.040
_refine_ls_R_factor_gt 0.0259
_refine_ls_shift/su_max 0.001
_refine_ls_shift/su_mean 0.000
_refine_ls_structure_factor_coef Fsqd
_refine_ls_weighting_details 'calc w = 1/[\s^2^(Fo^2^)+(0.0351P)^2^+0.239P] where P=(Fo^2^+2Fc^2^)/3'
_refine_ls_weighting_scheme calc
_refine_ls_wR_factor_gt 0.0656
_refine_ls_wR_factor_ref 0.0683
_reflns_number_gt 4038
_reflns_number_total 4580
_reflns_threshold_expression I>2\s(I)
_cod_data_source_file xu2494.cif
_cod_data_source_block I
_cod_database_code 2221859
_cod_database_fobs_code 2221859

loop_
_symmetry_equiv_pos_as_xyz
'x, y, z'
'-x, -y, -z'

loop_
_atom_site_type_symbol
_atom_site_label
_atom_site_fract_x
_atom_site_fract_y
_atom_site_fract_z
_atom_site_U_iso_or_equiv
_atom_site_adp_type
_atom_site_calc_flag
_atom_site_refinement_flags
_atom_site_occupancy
_atom_site_disorder_assembly
_atom_site_disorder_group
Zn Zn1 0.92519(3) 0.305896(19) 0.534483(9) 0.03119(7) Uani d U 1 . .
C C1 0.1095(3) 0.23704(19) 0.30443(9) 0.0404(4) Uani d . 1 . .
H H1A 0.0692 0.1910 0.3445 0.048 Uiso calc R 1 . .
C C2 -0.0242(3) 0.2083(2) 0.25138(10) 0.0450(4) Uani d . 1 . .
H H2A -0.1567 0.1435 0.2558 0.054 Uiso calc R 1 . .
C C3 0.0341(3) 0.27465(19) 0.18985(9) 0.0402(4) Uani d . 1 . .
C C4 -0.0984(4) 0.2444(2) 0.13329(11) 0.0553(5) Uani d . 1 . .
H H4A -0.2325 0.1806 0.1364 0.066 Uiso calc R 1 . .
C C5 -0.0309(4) 0.3078(3) 0.07485(11) 0.0633(6) Uani d . 1 . .
H H5A -0.1187 0.2870 0.0381 0.076 Uiso calc R 1 . .
C C6 0.1696(4) 0.4039(3) 0.06943(10) 0.0588(6) Uani d . 1 . .
H H6A 0.2154 0.4461 0.0290 0.071 Uiso calc R 1 . .
C C7 0.2989(4) 0.4367(2) 0.12279(10) 0.0498(5) Uani d . 1 . .
H H7A 0.4303 0.5023 0.1185 0.060 Uiso calc R 1 . .
C C8 0.2361(3) 0.37261(19) 0.18439(9) 0.0370(4) Uani d . 1 . .
C C9 0.3695(3) 0.40425(19) 0.24049(9) 0.0379(4) Uani d . 1 . .
H H9A 0.4985 0.4715 0.2373 0.045 Uiso calc R 1 . .
C C10 0.3091(3) 0.33636(17) 0.29899(8) 0.0333(3) Uani d . 1 . .
C C11 0.6150(3) 0.46390(17) 0.35489(8) 0.0326(3) Uani d . 1 . .
H H11A 0.5344 0.5586 0.3482 0.039 Uiso calc R 1 . .
H H11B 0.7322 0.4521 0.3194 0.039 Uiso calc R 1 . .
C C12 0.7539(3) 0.45536(16) 0.41740(8) 0.0305(3) Uani d . 1 . .
C C13 0.4572(3) 0.09687(19) 0.74494(9) 0.0382(4) Uani d . 1 . .
H H13A 0.5845 0.0400 0.7282 0.046 Uiso calc R 1 . .
C C14 0.4585(3) 0.12649(19) 0.81109(9) 0.0389(4) Uani d . 1 . .
C C15 0.6409(4) 0.0649(2) 0.85421(10) 0.0523(5) Uani d . 1 . .
H H15A 0.7679 0.0061 0.8387 0.063 Uiso calc R 1 . .
C C16 0.6335(4) 0.0904(3) 0.91819(11) 0.0605(6) Uani d . 1 . .
H H16A 0.7537 0.0480 0.9459 0.073 Uiso calc R 1 . .
C C17 0.4455(5) 0.1803(3) 0.94243(11) 0.0612(6) Uani d . 1 . .
H H17A 0.4420 0.1973 0.9862 0.073 Uiso calc R 1 . .
C C18 0.2679(4) 0.2428(2) 0.90229(10) 0.0547(5) Uani d . 1 . .
H H18A 0.1443 0.3024 0.9189 0.066 Uiso calc R 1 . .
C C19 0.2695(3) 0.2181(2) 0.83567(9) 0.0416(4) Uani d . 1 . .
C C20 0.0853(4) 0.2775(2) 0.79250(9) 0.0457(4) Uani d . 1 . .
H H20A -0.0365 0.3404 0.8076 0.055 Uiso calc R 1 . .
C C21 0.0821(3) 0.24504(19) 0.72961(9) 0.0402(4) Uani d . 1 . .
H H21A -0.0426 0.2840 0.7023 0.048 Uiso calc R 1 . .
C C22 0.2692(3) 0.15170(18) 0.70574(8) 0.0333(3) Uani d . 1 . .
C C23 0.4052(3) 0.02700(17) 0.61316(8) 0.0339(3) Uani d . 1 . .
H H23A 0.3199 -0.0211 0.5796 0.041 Uiso calc R 1 . .
H H23B 0.4617 -0.0473 0.6453 0.041 Uiso calc R 1 . .
C C24 0.6312(3) 0.10515(17) 0.58379(7) 0.0292(3) Uani d U 1 . .
O O1W 1.2112(2) 0.22907(14) 0.48755(6) 0.0406(3) Uani d D 1 . .
H H1WA 1.219(4) 0.1475(17) 0.4739(11) 0.061 Uiso d D 1 . .
H H1WB 1.322(4) 0.277(2) 0.4726(11) 0.061 Uiso d D 1 . .
O O1 0.4310(2) 0.35356(13) 0.35586(6) 0.0390(3) Uani d . 1 . .
O O2 0.9399(2) 0.53680(13) 0.41861(6) 0.0413(3) Uani d . 1 . .
O O3 0.6857(2) 0.36827(14) 0.46300(6) 0.0410(3) Uani d U 1 . .
O O4 0.2323(2) 0.12098(13) 0.64264(6) 0.0377(3) Uani d . 1 . .
O O5 0.7730(2) 0.03976(14) 0.54726(6) 0.0434(3) Uani d U 1 . .
O O6 0.6637(2) 0.23592(12) 0.59560(5) 0.0341(2) Uani d . 1 . .

loop_
_atom_site_aniso_label
_atom_site_aniso_U_11
_atom_site_aniso_U_22
_atom_site_aniso_U_33
_atom_site_aniso_U_12
_atom_site_aniso_U_13
_atom_site_aniso_U_23
Zn1 0.03023(10) 0.03378(11) 0.03012(12) -0.00814(7) 0.00225(7) -0.00527(7)
C1 0.0373(9) 0.0404(9) 0.0432(11) -0.0064(7) -0.0025(7) 0.0008(7)
C2 0.0376(9) 0.0432(10) 0.0552(12) -0.0100(7) -0.0072(8) -0.0061(8)
C3 0.0369(9) 0.0397(9) 0.0450(11) 0.0040(7) -0.0095(8) -0.0097(7)
C4 0.0491(11) 0.0586(13) 0.0602(14) 0.0003(9) -0.0201(10) -0.0150(10)
C5 0.0667(14) 0.0770(16) 0.0483(14) 0.0087(12) -0.0250(11) -0.0167(11)
C6 0.0645(13) 0.0748(15) 0.0369(11) 0.0114(11) -0.0087(10) -0.0039(10)
C7 0.0519(11) 0.0571(12) 0.0402(11) 0.0015(9) -0.0059(9) -0.0018(9)
C8 0.0367(8) 0.0381(9) 0.0366(10) 0.0059(7) -0.0056(7) -0.0055(7)
C9 0.0356(8) 0.0381(9) 0.0398(10) -0.0048(7) -0.0052(7) -0.0010(7)
C10 0.0306(8) 0.0329(8) 0.0367(9) 0.0002(6) -0.0067(7) -0.0043(6)
C11 0.0346(8) 0.0290(8) 0.0343(9) -0.0056(6) -0.0021(7) -0.0021(6)
C12 0.0308(7) 0.0290(8) 0.0326(9) -0.0006(6) 0.0015(6) -0.0076(6)
C13 0.0328(8) 0.0417(9) 0.0407(10) -0.0001(7) 0.0045(7) -0.0074(7)
C14 0.0378(9) 0.0382(9) 0.0407(10) -0.0063(7) 0.0025(7) -0.0019(7)
C15 0.0498(11) 0.0569(12) 0.0500(13) 0.0033(9) -0.0046(9) -0.0030(9)
C16 0.0630(13) 0.0693(15) 0.0483(13) -0.0044(11) -0.0131(10) 0.0052(10)
C17 0.0758(15) 0.0727(15) 0.0358(11) -0.0136(12) 0.0002(10) -0.0069(10)
C18 0.0623(13) 0.0606(13) 0.0422(12) -0.0017(10) 0.0060(10) -0.0106(9)
C19 0.0460(10) 0.0408(10) 0.0382(10) -0.0057(7) 0.0059(8) -0.0041(7)
C20 0.0475(10) 0.0447(10) 0.0450(11) 0.0079(8) 0.0085(8) -0.0076(8)
C21 0.0381(9) 0.0416(10) 0.0404(10) 0.0032(7) 0.0047(7) 0.0000(7)
C22 0.0314(8) 0.0342(8) 0.0342(9) -0.0075(6) 0.0073(7) -0.0025(6)
C23 0.0368(8) 0.0325(8) 0.0328(9) -0.0068(6) 0.0054(7) -0.0046(6)
C24 0.0303(7) 0.0320(8) 0.0255(8) -0.0037(6) -0.0005(6) -0.0016(6)
O1W 0.0385(6) 0.0351(6) 0.0486(8) -0.0080(5) 0.0147(5) -0.0075(5)
O1 0.0411(6) 0.0423(7) 0.0334(7) -0.0143(5) -0.0084(5) 0.0028(5)
O2 0.0434(7) 0.0410(7) 0.0410(7) -0.0147(5) -0.0017(5) -0.0112(5)
O3 0.0349(6) 0.0536(7) 0.0338(7) -0.0106(5) -0.0038(5) 0.0046(5)
O4 0.0314(6) 0.0479(7) 0.0342(7) -0.0015(5) 0.0050(5) -0.0069(5)
O5 0.0391(6) 0.0463(7) 0.0464(8) -0.0059(5) 0.0126(5) -0.0160(5)
O6 0.0368(6) 0.0306(6) 0.0350(6) -0.0078(4) 0.0043(5) -0.0035(5)

loop_
_atom_type_symbol
_atom_type_description
_atom_type_scat_dispersion_real
_atom_type_scat_dispersion_imag
_atom_type_scat_source
C C 0.0033 0.0016 'International Tables Vol C Tables 4.2.6.8 and 6.1.1.4'
H H 0.0000 0.0000 'International Tables Vol C Tables 4.2.6.8 and 6.1.1.4'
O O 0.0106 0.0060 'International Tables Vol C Tables 4.2.6.8 and 6.1.1.4'
Zn Zn 0.2839 1.4301 'International Tables Vol C Tables 4.2.6.8 and 6.1.1.4'

loop_
_geom_angle_atom_site_label_1
_geom_angle_atom_site_label_2
_geom_angle_atom_site_label_3
_geom_angle_site_symmetry_1
_geom_angle_site_symmetry_3
_geom_angle
_geom_angle_publ_flag
O2 Zn1 O1W 2_766 . 105.14(5) ?
O2 Zn1 O6 2_766 . 99.93(5) ?
O1W Zn1 O6 . . 138.94(5) ?
O2 Zn1 O3 2_766 . 115.25(5) ?
O1W Zn1 O3 . . 102.70(6) ?
O6 Zn1 O3 . . 95.10(5) ?
O2 Zn1 C24 2_766 . 124.97(5) ?
O1W Zn1 C24 . . 113.10(5) ?
O6 Zn1 C24 . . 28.08(5) ?
O3 Zn1 C24 . . 93.56(5) ?
C2 C1 C10 . . 120.29(17) ?
C2 C1 H1A . . 119.9 ?
C10 C1 H1A . . 119.9 ?
C1 C2 C3 . . 121.32(17) ?
C1 C2 H2A . . 119.3 ?
C3 C2 H2A . . 119.3 ?
C2 C3 C8 . . 118.28(16) ?
C2 C3 C4 . . 122.66(18) ?
C8 C3 C4 . . 119.04(19) ?
C5 C4 C3 . . 120.6(2) ?
C5 C4 H4A . . 119.7 ?
C3 C4 H4A . . 119.7 ?
C4 C5 C6 . . 120.4(2) ?
C4 C5 H5A . . 119.8 ?
C6 C5 H5A . . 119.8 ?
C7 C6 C5 . . 120.6(2) ?
C7 C6 H6A . . 119.7 ?
C5 C6 H6A . . 119.7 ?
C6 C7 C8 . . 120.9(2) ?
C6 C7 H7A . . 119.6 ?
C8 C7 H7A . . 119.6 ?
C7 C8 C3 . . 118.54(17) ?
C7 C8 C9 . . 121.79(17) ?
C3 C8 C9 . . 119.67(17) ?
C10 C9 C8 . . 120.19(16) ?
C10 C9 H9A . . 119.9 ?
C8 C9 H9A . . 119.9 ?
C9 C10 O1 . . 125.40(15) ?
C9 C10 C1 . . 120.21(16) ?
O1 C10 C1 . . 114.38(15) ?
O1 C11 C12 . . 110.15(13) ?
O1 C11 H11A . . 109.6 ?
C12 C11 H11A . . 109.6 ?
O1 C11 H11B . . 109.6 ?
C12 C11 H11B . . 109.6 ?
H11A C11 H11B . . 108.1 ?
O3 C12 O2 . . 124.83(15) ?
O3 C12 C11 . . 120.08(14) ?
O2 C12 C11 . . 115.07(14) ?
C22 C13 C14 . . 120.06(16) ?
C22 C13 H13A . . 120.0 ?
C14 C13 H13A . . 120.0 ?
C15 C14 C13 . . 121.90(17) ?
C15 C14 C19 . . 118.50(18) ?
C13 C14 C19 . . 119.59(16) ?
C16 C15 C14 . . 121.0(2) ?
C16 C15 H15A . . 119.5 ?
C14 C15 H15A . . 119.5 ?
C15 C16 C17 . . 120.4(2) ?
C15 C16 H16A . . 119.8 ?
C17 C16 H16A . . 119.8 ?
C18 C17 C16 . . 120.4(2) ?
C18 C17 H17A . . 119.8 ?
C16 C17 H17A . . 119.8 ?
C17 C18 C19 . . 120.7(2) ?
C17 C18 H18A . . 119.6 ?
C19 C18 H18A . . 119.6 ?
C18 C19 C20 . . 122.73(18) ?
C18 C19 C14 . . 119.02(18) ?
C20 C19 C14 . . 118.22(17) ?
C21 C20 C19 . . 121.59(17) ?
C21 C20 H20A . . 119.2 ?
C19 C20 H20A . . 119.2 ?
C20 C21 C22 . . 119.80(17) ?
C20 C21 H21A . . 120.1 ?
C22 C21 H21A . . 120.1 ?
C13 C22 O4 . . 126.08(15) ?
C13 C22 C21 . . 120.64(16) ?
O4 C22 C21 . . 113.23(15) ?
O4 C23 C24 . . 113.14(13) ?
O4 C23 H23A . . 109.0 ?
C24 C23 H23A . . 109.0 ?
O4 C23 H23B . . 109.0 ?
C24 C23 H23B . . 109.0 ?
H23A C23 H23B . . 107.8 ?
O5 C24 O6 . . 122.57(14) ?
O5 C24 C23 . . 118.81(14) ?
O6 C24 C23 . . 118.57(14) ?
O5 C24 Zn1 . . 76.17(9) ?
O6 C24 Zn1 . . 46.93(7) ?
C23 C24 Zn1 . . 162.49(11) ?
Zn1 O1W H1WA . . 124.7(15) ?
Zn1 O1W H1WB . . 123.9(16) ?
H1WA O1W H1WB . . 110.2(19) ?
C10 O1 C11 . . 116.83(13) ?
C12 O2 Zn1 . 2_766 141.63(11) ?
C12 O3 Zn1 . . 120.45(10) ?
C22 O4 C23 . . 118.83(13) ?
C24 O6 Zn1 . . 104.99(10) ?

loop_
_geom_bond_atom_site_label_1
_geom_bond_atom_site_label_2
_geom_bond_site_symmetry_2
_geom_bond_distance
_geom_bond_publ_flag
Zn1 O2 2_766 1.9492(12) y
Zn1 O3 . 2.0143(12) y
Zn1 O6 . 1.9567(11) y
Zn1 O1W . 1.9496(12) y
Zn1 C24 . 2.5875(15) ?
C1 C2 . 1.359(3) ?
C1 C10 . 1.410(2) ?
C1 H1A . 0.9300 ?
C2 C3 . 1.409(3) ?
C2 H2A . 0.9300 ?
C3 C8 . 1.412(3) ?
C3 C4 . 1.420(3) ?
C4 C5 . 1.354(3) ?
C4 H4A . 0.9300 ?
C5 C6 . 1.395(3) ?
C5 H5A . 0.9300 ?
C6 C7 . 1.362(3) ?
C6 H6A . 0.9300 ?
C7 C8 . 1.408(3) ?
C7 H7A . 0.9300 ?
C8 C9 . 1.418(2) ?
C9 C10 . 1.363(2) ?
C9 H9A . 0.9300 ?
C10 O1 . 1.3712(19) ?
C11 O1 . 1.4201(18) ?
C11 C12 . 1.496(2) ?
C11 H11A . 0.9700 ?
C11 H11B . 0.9700 ?
C12 O3 . 1.251(2) ?
C12 O2 . 1.2518(19) ?
C13 C22 . 1.366(2) ?
C13 C14 . 1.416(3) ?
C13 H13A . 0.9300 ?
C14 C15 . 1.414(3) ?
C14 C19 . 1.418(3) ?
C15 C16 . 1.362(3) ?
C15 H15A . 0.9300 ?
C16 C17 . 1.402(3) ?
C16 H16A . 0.9300 ?
C17 C18 . 1.362(3) ?
C17 H17A . 0.9300 ?
C18 C19 . 1.415(3) ?
C18 H18A . 0.9300 ?
C19 C20 . 1.415(3) ?
C20 C21 . 1.357(3) ?
C20 H20A . 0.9300 ?
C21 C22 . 1.415(2) ?
C21 H21A . 0.9300 ?
C22 O4 . 1.373(2) ?
C23 O4 . 1.4183(19) ?
C23 C24 . 1.511(2) ?
C23 H23A . 0.9700 ?
C23 H23B . 0.9700 ?
C24 O5 . 1.2430(19) ?
C24 O6 . 1.2609(19) ?
O1W H1WA . 0.821(15) ?
O1W H1WB . 0.791(15) ?
O2 Zn1 2_766 1.9492(11) ?

loop_
_geom_hbond_atom_site_label_D
_geom_hbond_atom_site_label_H
_geom_hbond_atom_site_label_A
_geom_hbond_site_symmetry_A
_geom_hbond_distance_DH
_geom_hbond_distance_HA
_geom_hbond_distance_DA
_geom_hbond_angle_DHA
O1W H1WA O5 2_756 0.821(15) 1.810(15) 2.6284(18) 174(2)
O1W H1WB O1 1_655 0.791(15) 2.53(2) 3.1087(17) 131(2)
O1W H1WB O3 1_655 0.791(15) 2.122(17) 2.8724(16) 158(2)
